data_4120306
loop_
_publ_author_name
'Dmitry V. Gutsulyak'
'Warren E. Piers'
'Javier Borau-Garcia'
'Masood Parvez'

_publ_contact_author
;
    Masood Parvez
    Department of Chemistry
    University of Calgary
    2500 University Drive N.W.
    Calgary, Alberta, Canada T2N 1N4  
;
_publ_contact_author_email ' parvez@ucalgary.ca '
_publ_contact_author_fax ' (403)289-9488 '
_publ_contact_author_phone ' (403)220-5348 '
_publ_section_title
;
 Activation of Water, Ammonia, and Other Small Molecules by PCcarbeneP
 Nickel Pincer Complexes
;
_journal_name_full 'Journal of the American Chemical Society'
_journal_page_first 11776
_journal_page_last 11779
_journal_paper_doi 10.1021/ja406742n
_journal_volume 135
_journal_year 2013
_chemical_formula_moiety 'C25 H38 Ni P2'
_chemical_formula_sum 'C25 H38 Ni P2'
_chemical_formula_weight 459.20
_chemical_name_systematic
;
 ?
;
_space_group_IT_number 14
_symmetry_cell_setting monoclinic
_symmetry_space_group_name_Hall '-P 2yn'
_symmetry_space_group_name_H-M 'P 1 21/n 1'
_atom_sites_solution_hydrogens geom
_atom_sites_solution_primary direct
_atom_sites_solution_secondary difmap
_cell_angle_alpha 90.00
_cell_angle_beta 99.4090(13)
_cell_angle_gamma 90.00
_cell_formula_units_Z 4
_cell_length_a 8.9707(3)
_cell_length_b 16.2272(4)
_cell_length_c 16.9636(4)
_cell_measurement_reflns_used 5587
_cell_measurement_temperature 173(2)
_cell_measurement_theta_max 27.48
_cell_measurement_theta_min 1.00
_cell_volume 2436.16(12)
_computing_cell_refinement 'HKL DENZO (Otwinowski & Minor, 1997)'
_computing_data_collection 'COLLECT (Hooft, 1998)'
_computing_data_reduction 'SCALEPACK (Otwinowski & Minor, 1997)'
_computing_molecular_graphics 'ORTEP-3 (Farrugia, 1997)'
_computing_publication_material 'SHELXL-97 (Sheldrick, 2008)'
_computing_structure_refinement 'SHELXL-97 (Sheldrick, 2008)'
_computing_structure_solution 'SIR92 (Altomare et al., 1991)'
_diffrn_ambient_temperature 173(2)
_diffrn_measured_fraction_theta_full 0.987
_diffrn_measured_fraction_theta_max 0.987
_diffrn_measurement_device_type 'Nonius APEX2 CCD'
_diffrn_measurement_method ' \w and \f scans '
_diffrn_radiation_monochromator graphite
_diffrn_radiation_source 'fine-focus sealed tube'
_diffrn_radiation_type MoK\a
_diffrn_radiation_wavelength 0.71073
_diffrn_reflns_av_R_equivalents 0.0279
_diffrn_reflns_av_sigmaI/netI 0.0326
_diffrn_reflns_limit_h_max 11
_diffrn_reflns_limit_h_min -11
_diffrn_reflns_limit_k_max 18
_diffrn_reflns_limit_k_min -21
_diffrn_reflns_limit_l_max 22
_diffrn_reflns_limit_l_min -22
_diffrn_reflns_number 10501
_diffrn_reflns_theta_full 27.66
_diffrn_reflns_theta_max 27.66
_diffrn_reflns_theta_min 2.51
_diffrn_standards_number 0
_exptl_absorpt_coefficient_mu 0.936
_exptl_absorpt_correction_T_max 0.9635
_exptl_absorpt_correction_T_min 0.8496
_exptl_absorpt_correction_type multi-scan
_exptl_absorpt_process_details 'SORTAV: (Blessing, 1997)'
_exptl_crystal_colour Orange
_exptl_crystal_density_diffrn 1.252
_exptl_crystal_description Plate
_exptl_crystal_F_000 984
_exptl_crystal_size_max 0.18
_exptl_crystal_size_mid 0.14
_exptl_crystal_size_min 0.04
_refine_diff_density_max 0.595
_refine_diff_density_min -0.513
_refine_diff_density_rms 0.066
_refine_ls_extinction_method none
_refine_ls_goodness_of_fit_ref 1.118
_refine_ls_hydrogen_treatment mixed
_refine_ls_matrix_type full
_refine_ls_number_parameters 268
_refine_ls_number_reflns 5612
_refine_ls_number_restraints 2
_refine_ls_restrained_S_all 1.122
_refine_ls_R_factor_all 0.0587
_refine_ls_R_factor_gt 0.0469
_refine_ls_shift/su_max 0.000
_refine_ls_shift/su_mean 0.000
_refine_ls_structure_factor_coef Fsqd
_refine_ls_weighting_details 'calc w=1/[\s^2^(Fo^2^)+(0.0233P)^2^+3.7084P] where P=(Fo^2^+2Fc^2^)/3'
_refine_ls_weighting_scheme calc
_refine_ls_wR_factor_gt 0.0979
_refine_ls_wR_factor_ref 0.1055
_reflns_number_gt 4783
_reflns_number_total 5612
_reflns_threshold_expression >2sigma(I)
_cod_data_source_file ja406742n_si_002_4.cif
_cod_data_source_block Compound_4
_cod_original_sg_symbol_H-M 'P 21/n'
_cod_database_code 4120306

loop_
_symmetry_equiv_pos_as_xyz
'x, y, z'
'-x+1/2, y+1/2, -z+1/2'
'-x, -y, -z'
'x-1/2, -y-1/2, z-1/2'

loop_
_atom_site_label
_atom_site_type_symbol
_atom_site_fract_x
_atom_site_fract_y
_atom_site_fract_z
_atom_site_U_iso_or_equiv
_atom_site_adp_type
_atom_site_occupancy
_atom_site_symmetry_multiplicity
_atom_site_calc_flag
_atom_site_refinement_flags
_atom_site_disorder_assembly
_atom_site_disorder_group
Ni1 Ni 0.75368(4) 0.39479(2) 0.14453(2) 0.02866(10) Uani 1 1 d . . .
H01 H 0.630(3) 0.4457(18) 0.1309(17) 0.034 Uiso 1 1 d . . .
P1 P 0.84549(7) 0.45393(4) 0.25393(4) 0.02590(15) Uani 1 1 d . A .
P2 P 0.69348(8) 0.33380(4) 0.03391(4) 0.02749(15) Uani 1 1 d . A .
C1 C 0.9282(3) 0.31717(18) 0.16962(17) 0.0265(7) Uani 0.870(5) 1 d P A 1
H1 H 0.9033 0.2824 0.2144 0.032 Uiso 0.870(5) 1 calc PR A 1
C1' C 0.9645(19) 0.3509(6) 0.1268(8) 0.0265(7) Uani 0.130(5) 1 d PD A 2
H1' H 1.0012 0.3823 0.0830 0.032 Uiso 0.130(5) 1 calc PR A 2
C2 C 1.0681(3) 0.36601(18) 0.20650(16) 0.0329(6) Uani 1 1 d D . .
C3 C 1.0438(3) 0.42687(16) 0.26209(15) 0.0286(5) Uani 1 1 d . A .
C4 C 1.1642(3) 0.46959(18) 0.30558(17) 0.0358(6) Uani 1 1 d . . .
H4 H 1.1467 0.5075 0.3458 0.043 Uiso 1 1 calc R A .
C5 C 1.3094(3) 0.4571(2) 0.29048(19) 0.0423(7) Uani 1 1 d . A .
H5 H 1.3916 0.4867 0.3198 0.051 Uiso 1 1 calc R . .
C6 C 1.3343(3) 0.4015(2) 0.23272(19) 0.0430(7) Uani 1 1 d . . .
H6 H 1.4335 0.3942 0.2210 0.052 Uiso 1 1 calc R A .
C7 C 1.2158(3) 0.3562(2) 0.19163(17) 0.0387(7) Uani 1 1 d . A .
H7 H 1.2352 0.3175 0.1525 0.046 Uiso 1 1 calc R . .
C8 C 0.9463(3) 0.25656(18) 0.10454(16) 0.0328(6) Uani 1 1 d D . .
C9 C 0.8362(3) 0.25386(17) 0.03593(15) 0.0297(5) Uani 1 1 d . A .
C10 C 0.8360(4) 0.18958(19) -0.01892(18) 0.0411(7) Uani 1 1 d . . .
H10 H 0.7592 0.1871 -0.0646 0.049 Uiso 1 1 calc R A .
C11 C 0.9463(4) 0.1299(2) -0.0071(2) 0.0485(8) Uani 1 1 d . A .
H11 H 0.9470 0.0870 -0.0451 0.058 Uiso 1 1 calc R . .
C12 C 1.0559(4) 0.13249(19) 0.06019(19) 0.0425(7) Uani 1 1 d . . .
H12 H 1.1324 0.0915 0.0683 0.051 Uiso 1 1 calc R A .
C13 C 1.0545(3) 0.19403(19) 0.11522(17) 0.0379(6) Uani 1 1 d . A .
H13 H 1.1291 0.1942 0.1619 0.046 Uiso 1 1 calc R . .
C14 C 0.8472(3) 0.56668(17) 0.25944(17) 0.0343(6) Uani 1 1 d . . .
H14 H 0.9142 0.5837 0.3098 0.041 Uiso 1 1 calc R A .
C15 C 0.6887(4) 0.59963(19) 0.2612(2) 0.0501(8) Uani 1 1 d . A .
H15A H 0.6893 0.6599 0.2572 0.060 Uiso 1 1 calc R . .
H15B H 0.6564 0.5835 0.3115 0.060 Uiso 1 1 calc R . .
H15C H 0.6186 0.5768 0.2162 0.060 Uiso 1 1 calc R . .
C16 C 0.9113(4) 0.6016(2) 0.1888(2) 0.0482(8) Uani 1 1 d . A .
H16A H 0.9108 0.6619 0.1913 0.058 Uiso 1 1 calc R . .
H16B H 0.8492 0.5833 0.1389 0.058 Uiso 1 1 calc R . .
H16C H 1.0152 0.5820 0.1907 0.058 Uiso 1 1 calc R . .
C17 C 0.7741(3) 0.42170(19) 0.34550(17) 0.0365(6) Uani 1 1 d . . .
H17 H 0.6725 0.4477 0.3434 0.044 Uiso 1 1 calc R A .
C18 C 0.7505(4) 0.3291(2) 0.3464(2) 0.0477(8) Uani 1 1 d . A .
H18A H 0.7102 0.3136 0.3947 0.057 Uiso 1 1 calc R . .
H18B H 0.8472 0.3011 0.3461 0.057 Uiso 1 1 calc R . .
H18C H 0.6788 0.3128 0.2991 0.057 Uiso 1 1 calc R . .
C19 C 0.8704(4) 0.4503(2) 0.42259(18) 0.0514(8) Uani 1 1 d . A .
H19A H 0.8244 0.4320 0.4682 0.062 Uiso 1 1 calc R . .
H19B H 0.8769 0.5106 0.4228 0.062 Uiso 1 1 calc R . .
H19C H 0.9720 0.4268 0.4266 0.062 Uiso 1 1 calc R . .
C20 C 0.5124(3) 0.27862(18) 0.01458(16) 0.0325(6) Uani 1 1 d . . .
H20 H 0.5109 0.2434 -0.0339 0.039 Uiso 1 1 calc R A .
C21 C 0.5009(4) 0.2230(2) 0.08528(19) 0.0434(7) Uani 1 1 d . A .
H21A H 0.4048 0.1931 0.0756 0.052 Uiso 1 1 calc R . .
H21B H 0.5058 0.2565 0.1337 0.052 Uiso 1 1 calc R . .
H21C H 0.5848 0.1836 0.0922 0.052 Uiso 1 1 calc R . .
C22 C 0.3812(3) 0.3384(2) -0.00095(19) 0.0427(7) Uani 1 1 d . A .
H22A H 0.2859 0.3080 -0.0043 0.051 Uiso 1 1 calc R . .
H22B H 0.3834 0.3675 -0.0514 0.051 Uiso 1 1 calc R . .
H22C H 0.3892 0.3784 0.0428 0.051 Uiso 1 1 calc R . .
C23 C 0.6986(3) 0.39767(19) -0.05518(17) 0.0387(6) Uani 1 1 d . . .
H23 H 0.6099 0.4358 -0.0602 0.046 Uiso 1 1 calc R A .
C24 C 0.6865(4) 0.3506(2) -0.13401(18) 0.0496(8) Uani 1 1 d . A .
H24A H 0.6816 0.3899 -0.1783 0.060 Uiso 1 1 calc R . .
H24B H 0.5949 0.3167 -0.1416 0.060 Uiso 1 1 calc R . .
H24C H 0.7753 0.3151 -0.1327 0.060 Uiso 1 1 calc R . .
C25 C 0.8400(4) 0.4509(2) -0.0404(2) 0.0543(9) Uani 1 1 d . A .
H25A H 0.8401 0.4887 -0.0855 0.065 Uiso 1 1 calc R . .
H25B H 0.9297 0.4156 -0.0349 0.065 Uiso 1 1 calc R . .
H25C H 0.8412 0.4828 0.0088 0.065 Uiso 1 1 calc R . .

loop_
_atom_site_aniso_label
_atom_site_aniso_U_11
_atom_site_aniso_U_22
_atom_site_aniso_U_33
_atom_site_aniso_U_23
_atom_site_aniso_U_13
_atom_site_aniso_U_12
Ni1 0.02410(17) 0.03187(19) 0.02840(18) -0.00724(13) -0.00051(12) 0.00304(14)
P1 0.0248(3) 0.0256(3) 0.0261(3) -0.0032(2) 0.0007(2) 0.0015(3)
P2 0.0270(3) 0.0297(3) 0.0252(3) -0.0025(3) 0.0024(2) -0.0020(3)
C1 0.0249(14) 0.0268(15) 0.0279(15) -0.0002(11) 0.0046(11) 0.0009(11)
C1' 0.0249(14) 0.0268(15) 0.0279(15) -0.0002(11) 0.0046(11) 0.0009(11)
C2 0.0295(13) 0.0371(15) 0.0296(13) -0.0039(11) -0.0025(10) 0.0072(11)
C3 0.0273(13) 0.0305(13) 0.0266(12) -0.0007(10) 0.0001(10) 0.0035(10)
C4 0.0310(14) 0.0395(16) 0.0349(14) -0.0090(12) -0.0008(11) -0.0005(12)
C5 0.0295(15) 0.0448(17) 0.0500(18) -0.0034(14) -0.0010(13) -0.0054(13)
C6 0.0290(14) 0.0504(18) 0.0508(18) -0.0003(15) 0.0102(13) 0.0014(13)
C7 0.0352(15) 0.0452(17) 0.0358(15) -0.0039(13) 0.0060(12) 0.0085(13)
C8 0.0300(13) 0.0376(15) 0.0311(14) -0.0085(11) 0.0056(11) 0.0008(11)
C9 0.0309(13) 0.0299(13) 0.0292(13) -0.0014(10) 0.0080(10) -0.0018(11)
C10 0.0441(17) 0.0402(16) 0.0372(16) -0.0125(13) 0.0016(13) 0.0026(13)
C11 0.055(2) 0.0368(16) 0.0534(19) -0.0144(14) 0.0077(16) 0.0034(15)
C12 0.0425(17) 0.0338(15) 0.0532(19) 0.0024(14) 0.0134(14) 0.0068(13)
C13 0.0317(14) 0.0477(17) 0.0347(15) 0.0006(13) 0.0063(11) 0.0041(13)
C14 0.0359(15) 0.0277(13) 0.0394(15) -0.0037(11) 0.0067(12) 0.0014(11)
C15 0.0495(19) 0.0312(15) 0.073(2) -0.0027(15) 0.0194(17) 0.0120(14)
C16 0.0514(19) 0.0378(17) 0.057(2) 0.0124(15) 0.0138(16) 0.0020(15)
C17 0.0355(15) 0.0408(16) 0.0331(14) 0.0025(12) 0.0047(11) -0.0031(12)
C18 0.053(2) 0.0429(18) 0.0457(18) 0.0102(14) 0.0019(15) -0.0065(15)
C19 0.062(2) 0.065(2) 0.0280(15) -0.0013(14) 0.0095(14) -0.0099(18)
C20 0.0290(13) 0.0384(15) 0.0291(13) -0.0039(11) 0.0018(10) -0.0053(11)
C21 0.0383(16) 0.0445(17) 0.0479(18) 0.0084(14) 0.0086(13) -0.0054(13)
C22 0.0290(14) 0.0551(19) 0.0418(16) 0.0043(14) -0.0010(12) -0.0032(13)
C23 0.0406(16) 0.0392(16) 0.0383(15) 0.0075(12) 0.0119(12) 0.0004(13)
C24 0.054(2) 0.065(2) 0.0293(15) 0.0074(14) 0.0054(13) -0.0030(17)
C25 0.063(2) 0.0467(19) 0.058(2) 0.0014(16) 0.0241(18) -0.0164(17)

loop_
_atom_type_symbol
_atom_type_description
_atom_type_scat_dispersion_real
_atom_type_scat_dispersion_imag
_atom_type_scat_source
C C 0.0033 0.0016 'International Tables Vol C Tables 4.2.6.8 and 6.1.1.4'
H H 0.0000 0.0000 'International Tables Vol C Tables 4.2.6.8 and 6.1.1.4'
P P 0.1023 0.0942 'International Tables Vol C Tables 4.2.6.8 and 6.1.1.4'
Ni Ni 0.3393 1.1124 'International Tables Vol C Tables 4.2.6.8 and 6.1.1.4'

loop_
_geom_angle_atom_site_label_1
_geom_angle_atom_site_label_2
_geom_angle_atom_site_label_3
_geom_angle
C1 Ni1 C1' 28.4(4)
C1 Ni1 P2 88.37(8)
C1' Ni1 P2 79.5(2)
C1 Ni1 P1 85.45(8)
C1' Ni1 P1 92.8(2)
P2 Ni1 P1 172.20(3)
C1 Ni1 H01 176.5(12)
C1' Ni1 H01 155.2(13)
P2 Ni1 H01 92.9(12)
P1 Ni1 H01 93.6(12)
C3 P1 C14 103.76(13)
C3 P1 C17 109.69(13)
C14 P1 C17 103.92(14)
C3 P1 Ni1 101.06(9)
C14 P1 Ni1 119.53(10)
C17 P1 Ni1 117.80(10)
C9 P2 C20 104.77(13)
C9 P2 C23 107.79(13)
C20 P2 C23 105.55(13)
C9 P2 Ni1 103.91(9)
C20 P2 Ni1 118.50(9)
C23 P2 Ni1 115.40(10)
C8 C1 C2 117.3(2)
C8 C1 Ni1 115.43(19)
C2 C1 Ni1 108.79(19)
C8 C1 H1 104.6
C2 C1 H1 104.6
Ni1 C1 H1 104.6
C2 C1' C8 113.0(7)
C2 C1' Ni1 104.6(9)
C8 C1' Ni1 107.7(9)
C2 C1' H1' 110.5
C8 C1' H1' 110.5
Ni1 C1' H1' 110.5
C7 C2 C3 117.1(3)
C7 C2 C1 127.3(3)
C3 C2 C1 115.6(2)
C7 C2 C1' 106.2(8)
C3 C2 C1' 124.5(6)
C4 C3 C2 121.0(3)
C4 C3 P1 125.9(2)
C2 C3 P1 112.06(19)
C5 C4 C3 120.1(3)
C5 C4 H4 119.9
C3 C4 H4 119.9
C6 C5 C4 119.7(3)
C6 C5 H5 120.2
C4 C5 H5 120.2
C5 C6 C7 120.4(3)
C5 C6 H6 119.8
C7 C6 H6 119.8
C6 C7 C2 121.4(3)
C6 C7 H7 119.3
C2 C7 H7 119.3
C13 C8 C9 117.8(2)
C13 C8 C1 122.4(2)
C9 C8 C1 118.9(2)
C13 C8 C1' 129.2(6)
C9 C8 C1' 105.1(4)
C10 C9 C8 120.1(3)
C10 C9 P2 126.5(2)
C8 C9 P2 113.1(2)
C11 C10 C9 120.3(3)
C11 C10 H10 119.8
C9 C10 H10 119.8
C10 C11 C12 119.9(3)
C10 C11 H11 120.1
C12 C11 H11 120.1
C13 C12 C11 120.1(3)
C13 C12 H12 119.9
C11 C12 H12 119.9
C12 C13 C8 121.7(3)
C12 C13 H13 119.1
C8 C13 H13 119.1
C16 C14 C15 111.1(3)
C16 C14 P1 109.4(2)
C15 C14 P1 110.6(2)
C16 C14 H14 108.6
C15 C14 H14 108.6
P1 C14 H14 108.6
C14 C15 H15A 109.5
C14 C15 H15B 109.5
H15A C15 H15B 109.5
C14 C15 H15C 109.5
H15A C15 H15C 109.5
H15B C15 H15C 109.5
C14 C16 H16A 109.5
C14 C16 H16B 109.5
H16A C16 H16B 109.5
C14 C16 H16C 109.5
H16A C16 H16C 109.5
H16B C16 H16C 109.5
C19 C17 C18 110.8(3)
C19 C17 P1 114.3(2)
C18 C17 P1 110.9(2)
C19 C17 H17 106.8
C18 C17 H17 106.8
P1 C17 H17 106.8
C17 C18 H18A 109.5
C17 C18 H18B 109.5
H18A C18 H18B 109.5
C17 C18 H18C 109.5
H18A C18 H18C 109.5
H18B C18 H18C 109.5
C17 C19 H19A 109.5
C17 C19 H19B 109.5
H19A C19 H19B 109.5
C17 C19 H19C 109.5
H19A C19 H19C 109.5
H19B C19 H19C 109.5
C22 C20 C21 111.5(2)
C22 C20 P2 111.0(2)
C21 C20 P2 108.72(19)
C22 C20 H20 108.5
C21 C20 H20 108.5
P2 C20 H20 108.5
C20 C21 H21A 109.5
C20 C21 H21B 109.5
H21A C21 H21B 109.5
C20 C21 H21C 109.5
H21A C21 H21C 109.5
H21B C21 H21C 109.5
C20 C22 H22A 109.5
C20 C22 H22B 109.5
H22A C22 H22B 109.5
C20 C22 H22C 109.5
H22A C22 H22C 109.5
H22B C22 H22C 109.5
C25 C23 C24 111.5(3)
C25 C23 P2 108.5(2)
C24 C23 P2 115.4(2)
C25 C23 H23 107.0
C24 C23 H23 107.0
P2 C23 H23 107.0
C23 C24 H24A 109.5
C23 C24 H24B 109.5
H24A C24 H24B 109.5
C23 C24 H24C 109.5
H24A C24 H24C 109.5
H24B C24 H24C 109.5
C23 C25 H25A 109.5
C23 C25 H25B 109.5
H25A C25 H25B 109.5
C23 C25 H25C 109.5
H25A C25 H25C 109.5
H25B C25 H25C 109.5

loop_
_geom_bond_atom_site_label_1
_geom_bond_atom_site_label_2
_geom_bond_distance
Ni1 C1 2.000(3)
Ni1 C1' 2.088(18)
Ni1 P2 2.1122(7)
Ni1 P1 2.1315(7)
Ni1 H01 1.37(3)
P1 C3 1.816(3)
P1 C14 1.832(3)
P1 C17 1.850(3)
P2 C9 1.819(3)
P2 C20 1.837(3)
P2 C23 1.839(3)
C1 C8 1.507(4)
C1 C2 1.528(4)
C1 H1 1.0000
C1' C2 1.530(9)
C1' C8 1.579(9)
C1' H1' 1.0000
C2 C7 1.398(4)
C2 C3 1.407(4)
C3 C4 1.389(4)
C4 C5 1.383(4)
C4 H4 0.9500
C5 C6 1.377(4)
C5 H5 0.9500
C6 C7 1.384(4)
C6 H6 0.9500
C7 H7 0.9500
C8 C13 1.395(4)
C8 C9 1.399(4)
C9 C10 1.398(4)
C10 C11 1.376(4)
C10 H10 0.9500
C11 C12 1.379(4)
C11 H11 0.9500
C12 C13 1.369(4)
C12 H12 0.9500
C13 H13 0.9500
C14 C16 1.521(4)
C14 C15 1.523(4)
C14 H14 1.0000
C15 H15A 0.9800
C15 H15B 0.9800
C15 H15C 0.9800
C16 H16A 0.9800
C16 H16B 0.9800
C16 H16C 0.9800
C17 C19 1.517(4)
C17 C18 1.518(4)
C17 H17 1.0000
C18 H18A 0.9800
C18 H18B 0.9800
C18 H18C 0.9800
C19 H19A 0.9800
C19 H19B 0.9800
C19 H19C 0.9800
C20 C22 1.515(4)
C20 C21 1.518(4)
C20 H20 1.0000
C21 H21A 0.9800
C21 H21B 0.9800
C21 H21C 0.9800
C22 H22A 0.9800
C22 H22B 0.9800
C22 H22C 0.9800
C23 C25 1.521(4)
C23 C24 1.529(4)
C23 H23 1.0000
C24 H24A 0.9800
C24 H24B 0.9800
C24 H24C 0.9800
C25 H25A 0.9800
C25 H25B 0.9800
C25 H25C 0.9800

loop_
_geom_torsion_atom_site_label_1
_geom_torsion_atom_site_label_2
_geom_torsion_atom_site_label_3
_geom_torsion_atom_site_label_4
_geom_torsion
C1 Ni1 P1 C3 26.38(12)
C1' Ni1 P1 C3 -1.0(4)
C1 Ni1 P1 C14 139.29(14)
C1' Ni1 P1 C14 111.9(4)
C1 Ni1 P1 C17 -93.03(14)
C1' Ni1 P1 C17 -120.5(4)
C1 Ni1 P2 C9 0.19(12)
C1' Ni1 P2 C9 27.3(4)
C1 Ni1 P2 C20 115.88(14)
C1' Ni1 P2 C20 143.0(4)
C1 Ni1 P2 C23 -117.58(14)
C1' Ni1 P2 C23 -90.4(4)
C1' Ni1 C1 C8 -68.3(5)
P2 Ni1 C1 C8 2.5(2)
P1 Ni1 C1 C8 -172.8(2)
C1' Ni1 C1 C2 66.0(5)
P2 Ni1 C1 C2 136.75(19)
P1 Ni1 C1 C2 -38.49(18)
C1 Ni1 C1' C2 -63.3(7)
P2 Ni1 C1' C2 -169.6(7)
P1 Ni1 C1' C2 11.8(6)
C1 Ni1 C1' C8 57.2(6)
P2 Ni1 C1' C8 -49.1(6)
P1 Ni1 C1' C8 132.3(6)
C8 C1 C2 C7 -5.9(4)
Ni1 C1 C2 C7 -139.2(3)
C8 C1 C2 C3 174.8(2)
Ni1 C1 C2 C3 41.4(3)
C8 C1 C2 C1' 60.7(9)
Ni1 C1 C2 C1' -72.6(9)
C8 C1' C2 C7 77.0(12)
Ni1 C1' C2 C7 -166.1(4)
C8 C1' C2 C3 -142.1(8)
Ni1 C1' C2 C3 -25.2(10)
C8 C1' C2 C1 -53.5(7)
Ni1 C1' C2 C1 63.4(9)
C7 C2 C3 C4 -5.9(4)
C1 C2 C3 C4 173.5(3)
C1' C2 C3 C4 -143.0(8)
C7 C2 C3 P1 162.9(2)
C1 C2 C3 P1 -17.7(3)
C1' C2 C3 P1 25.8(9)
C14 P1 C3 C4 32.4(3)
C17 P1 C3 C4 -78.1(3)
Ni1 P1 C3 C4 156.8(2)
C14 P1 C3 C2 -135.8(2)
C17 P1 C3 C2 113.7(2)
Ni1 P1 C3 C2 -11.4(2)
C2 C3 C4 C5 4.8(4)
P1 C3 C4 C5 -162.4(2)
C3 C4 C5 C6 -0.7(5)
C4 C5 C6 C7 -2.1(5)
C5 C6 C7 C2 0.8(5)
C3 C2 C7 C6 3.1(4)
C1 C2 C7 C6 -176.2(3)
C1' C2 C7 C6 147.4(5)
C2 C1 C8 C13 55.2(4)
Ni1 C1 C8 C13 -174.5(2)
C2 C1 C8 C9 -135.6(3)
Ni1 C1 C8 C9 -5.3(3)
C2 C1 C8 C1' -58.6(8)
Ni1 C1 C8 C1' 71.7(9)
C2 C1' C8 C13 -39.0(17)
Ni1 C1' C8 C13 -154.0(3)
C2 C1' C8 C9 173.4(10)
Ni1 C1' C8 C9 58.4(7)
C2 C1' C8 C1 55.4(8)
Ni1 C1' C8 C1 -59.6(9)
C13 C8 C9 C10 0.6(4)
C1 C8 C9 C10 -169.1(3)
C1' C8 C9 C10 152.5(8)
C13 C8 C9 P2 175.0(2)
C1 C8 C9 P2 5.3(3)
C1' C8 C9 P2 -33.0(8)
C20 P2 C9 C10 46.0(3)
C23 P2 C9 C10 -66.0(3)
Ni1 P2 C9 C10 171.0(2)
C20 P2 C9 C8 -128.0(2)
C23 P2 C9 C8 119.9(2)
Ni1 P2 C9 C8 -3.0(2)
C8 C9 C10 C11 -1.8(5)
P2 C9 C10 C11 -175.5(3)
C9 C10 C11 C12 1.4(5)
C10 C11 C12 C13 0.3(5)
C11 C12 C13 C8 -1.7(5)
C9 C8 C13 C12 1.2(4)
C1 C8 C13 C12 170.5(3)
C1' C8 C13 C12 -143.0(9)
C3 P1 C14 C16 62.6(2)
C17 P1 C14 C16 177.3(2)
Ni1 P1 C14 C16 -48.8(2)
C3 P1 C14 C15 -174.7(2)
C17 P1 C14 C15 -60.0(2)
Ni1 P1 C14 C15 73.8(2)
C3 P1 C17 C19 50.8(3)
C14 P1 C17 C19 -59.6(3)
Ni1 P1 C17 C19 165.6(2)
C3 P1 C17 C18 -75.3(2)
C14 P1 C17 C18 174.3(2)
Ni1 P1 C17 C18 39.5(2)
C9 P2 C20 C22 -171.6(2)
C23 P2 C20 C22 -58.0(2)
Ni1 P2 C20 C22 73.1(2)
C9 P2 C20 C21 65.3(2)
C23 P2 C20 C21 179.0(2)
Ni1 P2 C20 C21 -49.9(2)
C9 P2 C23 C25 -73.3(2)
C20 P2 C23 C25 175.2(2)
Ni1 P2 C23 C25 42.3(2)
C9 P2 C23 C24 52.6(3)
C20 P2 C23 C24 -58.9(3)
Ni1 P2 C23 C24 168.2(2)
